data_9004072
loop_
_publ_author_name
'Kocman, V.'
'Rucklidge, J. C.'

_publ_section_title
;
 The crystal structure of a titaniferous clinohumite
;
_journal_name_full 'The Canadian Mineralogist'
_journal_page_first 39
_journal_page_last 45
_journal_volume 12
_journal_year 1973
_chemical_formula_sum 'F0.4 Fe1.51 H1.08 Mg7.23 O17.6 Si4 Ti0.26'
_chemical_name_mineral Hydroxylclinohumite
_space_group_IT_number 14
_symmetry_space_group_name_Hall '-P 2xab'
_symmetry_space_group_name_H-M 'P 21/b 1 1'
_cell_angle_alpha 100.90
_cell_angle_beta 90
_cell_angle_gamma 90
_cell_formula_units_Z 2
_cell_length_a 4.753
_cell_length_b 10.269
_cell_length_c 13.724
_cell_volume 657.764
_database_code_amcsd 0005091
_exptl_crystal_density_diffrn 3.409
_cod_original_formula_sum 'Mg7.23 Fe1.51 Ti.26 Si4 O17.6 F.4 H1.08'
_cod_database_code 9004072

loop_
_space_group_symop_operation_xyz
x,y,z
1/2-x,1/2+y,z
1/2+x,1/2-y,-z
-x,-y,-z

loop_
_atom_site_aniso_label
_atom_site_aniso_U_11
_atom_site_aniso_U_22
_atom_site_aniso_U_33
_atom_site_aniso_U_12
_atom_site_aniso_U_13
_atom_site_aniso_U_23
MgM1A 0.00449 0.00984 0.00469 0.00000 0.00000 0.00303
FeM1A 0.00449 0.00984 0.00469 0.00000 0.00000 0.00303
MgM1B 0.00520 0.00840 0.00377 -0.00022 -0.00039 0.00103
FeM1B 0.00520 0.00840 0.00377 -0.00022 -0.00039 0.00103
MgM25 0.00583 0.00695 0.00515 0.00022 -0.00010 0.00227
FeM25 0.00583 0.00695 0.00515 0.00022 -0.00010 0.00227
MgM26 0.00647 0.00695 0.00497 0.00022 0.00019 0.00200
FeM26 0.00647 0.00695 0.00497 0.00022 0.00019 0.00200
MgM3 0.00409 0.01035 0.00313 -0.00155 0.00091 -0.00076
TiM3 0.00409 0.01035 0.00313 -0.00155 0.00091 -0.00076
FeM3 0.00409 0.01035 0.00313 -0.00155 0.00091 -0.00076
Si1 0.00182 0.00531 0.00202 0.00010 -0.00016 0.00151
Si2 0.00200 0.00489 0.00202 0.00015 0.00023 0.00131
O11 0.00493 0.00943 0.00534 -0.00007 -0.00075 0.00227
O12 0.00690 0.00546 0.00736 -0.00058 -0.00097 0.00165
O13 0.00593 0.01102 0.00616 -0.00039 -0.00026 0.00372
O14 0.00556 0.00814 0.00736 0.00095 0.00055 0.00007
O21 0.00470 0.00917 0.00653 -0.00024 -0.00010 0.00344
O22 0.00775 0.00840 0.00616 -0.00083 -0.00084 0.00234
O23 0.00672 0.01133 0.00580 0.00075 0.00065 0.00406
O24 0.00745 0.00922 0.00672 -0.00034 0.00133 0.00021
O-H 0.00613 0.01066 0.00708 -0.00061 -0.00295 0.00014
O 0.00613 0.01066 0.00708 -0.00061 -0.00295 0.00014
F 0.00613 0.01066 0.00708 -0.00061 -0.00295 0.00014

loop_
_atom_site_label
_atom_site_fract_x
_atom_site_fract_y
_atom_site_fract_z
_atom_site_occupancy
_atom_site_type_symbol
_atom_site_attached_hydrogens
MgM1A 0.50000 0.00000 0.50000 0.80600 Mg 0
FeM1A 0.50000 0.00000 0.50000 0.19400 Fe 0
MgM1B 0.00294 0.44596 0.27424 0.80300 Mg 0
FeM1B 0.00294 0.44596 0.27424 0.19700 Fe 0
MgM25 0.01258 0.13989 0.16997 0.84000 Mg 0
FeM25 0.01258 0.13989 0.16997 0.16000 Fe 0
MgM26 0.98872 0.75089 0.38792 0.75900 Mg 0
FeM26 0.98872 0.75089 0.38792 0.24100 Fe 0
MgM3 0.00599 0.38156 0.04182 0.81000 Mg 0
TiM3 0.00599 0.38156 0.04182 0.13000 Ti 0
FeM3 0.00599 0.38156 0.04182 0.06000 Fe 0
Si1 0.42699 0.56673 0.38952 1.00000 Si 0
Si2 0.57563 0.32317 0.16460 1.00000 Si 0
O11 0.76733 0.56471 0.38786 1.00000 O 0
O12 0.28089 0.42086 0.38774 1.00000 O 0
O13 0.27872 0.61312 0.29395 1.00000 O 0
O14 0.27941 0.65899 0.48633 1.00000 O 0
O21 0.23539 0.32279 0.16273 1.00000 O 0
O22 0.72116 0.46805 0.16273 1.00000 O 0
O23 0.72219 0.27913 0.26181 1.00000 O 0
O24 0.72579 0.22776 0.06969 1.00000 O 0
O-H 0.24213 0.54469 0.05394 0.54000 O 1
O 0.24213 0.54469 0.05394 0.26000 O 0
F 0.24213 0.54469 0.05394 0.20000 F 0

loop_
_cod_changelog_entry_id
_cod_changelog_entry_author
_cod_changelog_entry_date
_cod_changelog_entry_text
1
;cod-tools version 3.8.0
Id: cif_guess_AMCSD_atom_types 9574 2023-05-10 09:00:05Z saulius
;
2023-05-10T18:48:37+03:00
;Derived atom types and hydrogen counts
from atom names that follow the AMCSD naming convention
(Wat == water, O-H == hydroxyl).
;
2
;cod-tools version 3.10.1
Id: cif_fix_AMCSD_aniso_labels 10200 2024-08-01 14:09:44Z saulius
;
2024-08-02T12:20:28+03:00
;Changed the following '_atom_site_aniso_label' values:
'OH' -> 'O-H'
;

loop_
_cod_related_entry_id
_cod_related_entry_database
_cod_related_entry_code
1 AMCSD 0005091
